data_7234381
loop_
_publ_author_name
'Rie Suizu'
'Akito Iwasaki'
'Yoshiaki Shuku'
'Kunio Awaga'

_publ_section_title
;
 Spatially inhomogeneous, stepwise phase transitions in a thiazyl
 diradical: a structural mismatch induced by lattice transformation
;
_journal_name_full 'Journal of Materials Chemistry C'
_journal_page_first 7968
_journal_page_last 7977
_journal_paper_doi 10.1039/C5TC01410G
_journal_volume 3
_journal_year 2015
_chemical_formula_moiety 'C14 H8 N4 S4'
_chemical_formula_sum 'C14 H8 N4 S4'
_chemical_formula_weight 360.48
_space_group_IT_number 43
_space_group_name_Hall 'F 2 -2d'
_space_group_name_H-M_alt 'F d d 2'
_symmetry_cell_setting orthorhombic
_symmetry_Int_Tables_number 43
_symmetry_space_group_name_Hall 'F 2 -2d'
_symmetry_space_group_name_H-M 'F d d 2'
_atom_sites_solution_hydrogens geom
_atom_sites_solution_primary direct
_atom_sites_solution_secondary difmap
_cell_angle_alpha 90.0000
_cell_angle_beta 90.0000
_cell_angle_gamma 90.0000
_cell_formula_units_Z 8
_cell_length_a 15.621(4)
_cell_length_b 48.764(11)
_cell_length_c 3.6313(8)
_cell_measurement_reflns_used 2229
_cell_measurement_temperature 380
_cell_measurement_theta_max 27.50
_cell_measurement_theta_min 3.10
_cell_volume 2766.1(11)
_computing_cell_refinement 'CrystalClear-SM Expert 2.0 r4'
_computing_data_collection 'CrystalClear-SM Expert 2.0 r4 (Rigaku, 2009)'
_computing_data_reduction 'CrystalClear-SM Expert 2.0 r4'
_computing_molecular_graphics 'CrystalStructure 4.0'
_computing_publication_material 'CrystalStructure 4.0 (Rigaku, 2010)'
_computing_structure_refinement 'SHELXL97 (Sheldrick, 2008)'
_computing_structure_solution SIR97
_diffrn_ambient_temperature 380
_diffrn_detector_area_resol_mean 7.314
_diffrn_measured_fraction_theta_full 0.975
_diffrn_measured_fraction_theta_max 0.975
_diffrn_measurement_device_type 'Rigaku Saturn70'
_diffrn_measurement_method \w
_diffrn_radiation_type 'Mo K\a'
_diffrn_radiation_wavelength 0.71070
_diffrn_reflns_av_R_equivalents 0.0211
_diffrn_reflns_limit_h_max 20
_diffrn_reflns_limit_h_min -18
_diffrn_reflns_limit_k_max 62
_diffrn_reflns_limit_k_min -62
_diffrn_reflns_limit_l_max 4
_diffrn_reflns_limit_l_min -4
_diffrn_reflns_number 5208
_diffrn_reflns_theta_full 27.50
_diffrn_reflns_theta_max 27.49
_diffrn_standards_interval_count .
_diffrn_standards_number 0
_exptl_absorpt_coefficient_mu 0.686
_exptl_absorpt_correction_T_max 0.934
_exptl_absorpt_correction_T_min 0.858
_exptl_absorpt_correction_type multi-scan
_exptl_absorpt_process_details 'REQAB (Rigaku, 1998)'
_exptl_crystal_colour black
_exptl_crystal_density_diffrn 1.731
_exptl_crystal_density_method 'not measured'
_exptl_crystal_description prism
_exptl_crystal_F_000 1472.00
_exptl_crystal_size_max 0.200
_exptl_crystal_size_mid 0.200
_exptl_crystal_size_min 0.100
_refine_diff_density_max 0.220
_refine_diff_density_min -0.280
_refine_ls_abs_structure_details 'Flack, H. D. (1983), Acta Cryst. A39, 876-881.  623 Friedel Pairs'
_refine_ls_abs_structure_Flack 0.02(11)
_refine_ls_extinction_method none
_refine_ls_goodness_of_fit_ref 1.108
_refine_ls_hydrogen_treatment constr
_refine_ls_number_parameters 100
_refine_ls_number_reflns 1528
_refine_ls_number_restraints 1
_refine_ls_R_factor_gt 0.0305
_refine_ls_shift/su_max 0.000
_refine_ls_structure_factor_coef Fsqd
_refine_ls_weighting_details 'w = 1/[\s^2^(Fo^2^)+(0.0388P)^2^+3.0204P] where P=(Fo^2^+2Fc^2^)/3'
_refine_ls_weighting_scheme calc
_refine_ls_wR_factor_ref 0.0814
_reflns_number_gt 1442
_reflns_number_total 1528
_reflns_threshold_expression F^2^>2.0\s(F^2^)
_cod_data_source_file J-Mater-Chem-C-2015-3-7968.cif
_cod_data_source_block 380K
_cod_original_cell_volume 2766.1(12)
_cod_database_code 7234381

loop_
_symmetry_equiv_pos_site_id
_symmetry_equiv_pos_as_xyz
1 +X,+Y,+Z
2 1/4-X,1/4+Y,1/4+Z
3 1/4+X,1/4-Y,1/4+Z
4 1/2-X,-Y,1/2+Z
5 +X,1/2+Y,1/2+Z
6 1/4-X,3/4+Y,3/4+Z
7 1/4+X,3/4-Y,3/4+Z
8 1/2-X,1/2-Y,+Z
9 1/2+X,+Y,1/2+Z
10 3/4-X,1/4+Y,3/4+Z
11 3/4+X,1/4-Y,3/4+Z
12 -X,-Y,+Z
13 1/2+X,1/2+Y,+Z
14 3/4-X,3/4+Y,1/4+Z
15 3/4+X,3/4-Y,1/4+Z
16 -X,1/2-Y,1/2+Z

loop_
_atom_site_label
_atom_site_type_symbol
_atom_site_fract_x
_atom_site_fract_y
_atom_site_fract_z
_atom_site_U_iso_or_equiv
_atom_site_adp_type
_atom_site_occupancy
_atom_site_symmetry_multiplicity
_atom_site_calc_flag
_atom_site_refinement_flags
_atom_site_disorder_assembly
_atom_site_disorder_group
S1 S 0.21377(3) 0.120064(10) 0.6676(3) 0.0672(3) Uani 1.0 16 d . . .
S2 S 0.12214(3) 0.089439(11) 0.6996(3) 0.0659(3) Uani 1.0 16 d . . .
N1 N 0.29435(10) 0.09902(3) 0.7037(8) 0.0543(6) Uani 1.0 16 d . . .
N2 N 0.19103(11) 0.06457(3) 0.7337(7) 0.0532(6) Uani 1.0 16 d . . .
C1 C 0.27300(11) 0.07255(4) 0.7305(6) 0.0399(5) Uani 1.0 16 d . . .
C2 C 0.34000(11) 0.05157(3) 0.7565(6) 0.0331(4) Uani 1.0 16 d . . .
C3 C 0.42436(11) 0.05749(3) 0.6571(6) 0.0365(4) Uani 1.0 16 d . . .
C4 C 0.32047(11) 0.02507(4) 0.8733(6) 0.0365(4) Uani 1.0 16 d . . .
C5 C 0.48639(11) 0.03749(3) 0.6730(6) 0.0348(4) Uani 1.0 16 d . . .
C6 C 0.38229(11) 0.00505(3) 0.8855(6) 0.0356(4) Uani 1.0 16 d . . .
C7 C 0.46661(10) 0.01071(3) 0.7867(5) 0.0303(4) Uani 1.0 16 d . . .
H3 H 0.4387 0.0751 0.5796 0.0438 Uiso 1.0 16 calc R . .
H4 H 0.2648 0.0209 0.9439 0.0438 Uiso 1.0 16 calc R . .
H5 H 0.5424 0.0418 0.6074 0.0417 Uiso 1.0 16 calc R . .
H6 H 0.3676 -0.0126 0.9610 0.0428 Uiso 1.0 16 calc R . .

loop_
_atom_site_aniso_label
_atom_site_aniso_U_11
_atom_site_aniso_U_22
_atom_site_aniso_U_33
_atom_site_aniso_U_12
_atom_site_aniso_U_13
_atom_site_aniso_U_23
S1 0.0390(3) 0.0304(3) 0.1321(7) 0.00247(18) -0.0073(4) -0.0050(4)
S2 0.0302(3) 0.0414(3) 0.1261(7) 0.00239(18) -0.0007(4) -0.0017(4)
N1 0.0330(8) 0.0307(7) 0.0991(16) -0.0005(6) -0.0038(11) -0.0004(11)
N2 0.0316(8) 0.0337(8) 0.0944(17) -0.0010(7) -0.0010(10) -0.0009(10)
C1 0.0320(9) 0.0333(8) 0.0544(14) -0.0022(7) -0.0001(9) -0.0045(9)
C2 0.0309(8) 0.0285(8) 0.0398(10) -0.0006(7) -0.0013(8) -0.0028(7)
C3 0.0346(9) 0.0267(7) 0.0482(11) -0.0039(6) 0.0034(9) 0.0024(9)
C4 0.0299(8) 0.0357(9) 0.0439(11) -0.0046(7) 0.0021(8) 0.0039(8)
C5 0.0310(8) 0.0307(8) 0.0427(10) -0.0039(6) 0.0041(9) 0.0005(8)
C6 0.0355(9) 0.0284(8) 0.0431(10) -0.0040(7) 0.0011(9) 0.0052(8)
C7 0.0318(8) 0.0284(8) 0.0307(9) -0.0005(7) 0.0003(7) -0.0006(6)

loop_
_atom_type_symbol
_atom_type_description
_atom_type_scat_dispersion_real
_atom_type_scat_dispersion_imag
_atom_type_scat_source
C C 0.0033 0.0016
;
International Tables for Crystallography
(1992, Vol. C, Tables 4.2.6.8 and 6.1.1.4)
;
N N 0.0061 0.0033
;
International Tables for Crystallography
(1992, Vol. C, Tables 4.2.6.8 and 6.1.1.4)
;
S S 0.1246 0.1234
;
International Tables for Crystallography
(1992, Vol. C, Tables 4.2.6.8 and 6.1.1.4)
;
H H 0.0000 0.0000
;
International Tables for Crystallography
(1992, Vol. C, Table 6.1.1.4)
;

loop_
_geom_angle_atom_site_label_1
_geom_angle_atom_site_label_2
_geom_angle_atom_site_label_3
_geom_angle
_geom_angle_publ_flag
_geom_angle_site_symmetry_1
_geom_angle_site_symmetry_2
_geom_angle_site_symmetry_3
S2 S1 N1 94.31(7) yes . . .
S1 S2 N2 94.86(7) yes . . .
S1 N1 C1 114.92(13) yes . . .
S2 N2 C1 114.56(13) yes . . .
N1 C1 N2 121.34(17) yes . . .
N1 C1 C2 120.02(16) yes . . .
N2 C1 C2 118.64(17) yes . . .
C1 C2 C3 120.83(15) yes . . .
C1 C2 C4 120.67(16) yes . . .
C3 C2 C4 118.48(15) yes . . .
C2 C3 C5 120.47(15) yes . . .
C2 C4 C6 120.99(17) yes . . .
C3 C5 C7 121.10(16) yes . . .
C4 C6 C7 121.03(15) yes . . .
C5 C7 C6 117.92(15) yes . . .
C5 C7 C7 120.17(15) yes . . 12_655
C6 C7 C7 121.87(14) yes . . 12_655
C2 C3 H3 119.761 no . . .
C5 C3 H3 119.765 no . . .
C2 C4 H4 119.497 no . . .
C6 C4 H4 119.517 no . . .
C3 C5 H5 119.431 no . . .
C7 C5 H5 119.464 no . . .
C4 C6 H6 119.482 no . . .
C7 C6 H6 119.486 no . . .

loop_
_geom_bond_atom_site_label_1
_geom_bond_atom_site_label_2
_geom_bond_distance
_geom_bond_publ_flag
_geom_bond_site_symmetry_1
_geom_bond_site_symmetry_2
S1 S2 2.0718(8) yes . .
S1 N1 1.6293(17) yes . .
S2 N2 1.6261(17) yes . .
N1 C1 1.337(3) yes . .
N2 C1 1.338(3) yes . .
C1 C2 1.467(3) yes . .
C2 C3 1.397(3) yes . .
C2 C4 1.394(3) yes . .
C3 C5 1.376(3) yes . .
C4 C6 1.374(3) yes . .
C5 C7 1.404(3) yes . .
C6 C7 1.393(3) yes . .
C7 C7 1.476(3) yes . 12_655
C3 H3 0.930 no . .
C4 H4 0.930 no . .
C5 H5 0.930 no . .
C6 H6 0.930 no . .

loop_
_geom_contact_atom_site_label_1
_geom_contact_atom_site_label_2
_geom_contact_distance
_geom_contact_publ_flag
_geom_contact_site_symmetry_1
_geom_contact_site_symmetry_2
N1 C3 2.873(3) no . .
N2 C4 2.838(3) no . .
C2 C7 2.810(3) no . .
C3 C6 2.767(3) no . .
C4 C5 2.759(3) no . .
C5 C6 3.018(3) no . 12_655
S1 S2 3.3270(10) no . 3_555
S1 N1 3.1433(19) no . 11_454
S2 S1 3.3270(10) no . 11_454
S2 N1 3.3586(19) no . 11_454
N1 S1 3.1433(19) no . 3_555
N1 S2 3.3586(19) no . 3_555
C2 C3 3.538(3) no . 1_556
C2 C4 3.471(3) no . 1_554
C3 C2 3.538(3) no . 1_554
C4 C2 3.471(3) no . 1_556
C5 C7 3.487(3) no . 1_554
C6 C7 3.538(3) no . 1_556
C7 C5 3.487(3) no . 1_556
C7 C6 3.538(3) no . 1_554
N1 H3 2.5791 no . .
N2 H4 2.5393 no . .
C1 H3 2.6489 no . .
C1 H4 2.6392 no . .
C2 H5 3.2424 no . .
C2 H6 3.2425 no . .
C3 H4 3.2383 no . .
C4 H3 3.2398 no . .
C5 H6 3.2390 no . .
C5 H6 2.7883 no . 12_655
C6 H5 3.2377 no . .
C6 H5 2.7610 no . 12_655
C7 H3 3.2570 no . .
C7 H4 3.2425 no . .
C7 H5 2.6453 no . 12_655
C7 H6 2.6675 no . 12_655
H3 H5 2.2949 no . .
H4 H6 2.2897 no . .
H5 H6 2.3792 no . 12_655
S1 H3 2.9690 no . 11_454
S2 H3 3.2564 no . 9_455
S2 H5 3.4025 no . 9_454
S2 H5 3.0240 no . 9_455
N2 H5 3.4352 no . 9_454
N2 H5 2.9100 no . 9_455
N2 H6 2.8730 no . 4_554
C2 H3 3.5533 no . 1_556
C2 H4 3.5114 no . 1_554
C3 H3 3.4652 no . 1_556
C4 H4 3.4913 no . 1_554
C4 H4 3.0372 no . 4_554
C4 H4 3.3297 no . 4_555
C4 H6 3.3534 no . 4_554
C5 H5 3.5100 no . 1_556
C6 H4 3.0737 no . 4_554
C6 H4 3.3145 no . 4_555
C6 H6 3.4726 no . 1_554
C7 H5 3.5466 no . 1_556
C7 H6 3.5590 no . 1_554
H3 S1 2.9690 no . 3_555
H3 S2 3.2564 no . 9_554
H3 C2 3.5533 no . 1_554
H3 C3 3.4652 no . 1_554
H4 C2 3.5114 no . 1_556
H4 C4 3.4913 no . 1_556
H4 C4 3.3297 no . 4_554
H4 C4 3.0372 no . 4_555
H4 C6 3.3145 no . 4_554
H4 C6 3.0737 no . 4_555
H4 H4 2.7670 no . 4_554
H4 H4 2.7670 no . 4_555
H4 H6 2.7413 no . 4_554
H4 H6 2.8227 no . 4_555
H5 S2 3.0240 no . 9_554
H5 S2 3.4025 no . 9_555
H5 N2 2.9100 no . 9_554
H5 N2 3.4352 no . 9_555
H5 C5 3.5100 no . 1_554
H5 C7 3.5466 no . 1_554
H5 H6 3.0853 no . 12_654
H6 N2 2.8730 no . 4_555
H6 C4 3.3534 no . 4_555
H6 C6 3.4726 no . 1_556
H6 C7 3.5590 no . 1_556
H6 H4 2.8227 no . 4_554
H6 H4 2.7413 no . 4_555
H6 H5 3.0853 no . 12_656

loop_
_geom_torsion_atom_site_label_1
_geom_torsion_atom_site_label_2
_geom_torsion_atom_site_label_3
_geom_torsion_atom_site_label_4
_geom_torsion
_geom_torsion_publ_flag
_geom_torsion_site_symmetry_1
_geom_torsion_site_symmetry_2
_geom_torsion_site_symmetry_3
_geom_torsion_site_symmetry_4
S2 S1 N1 C1 1.1(2) no . . . .
N1 S1 S2 N2 -0.75(12) no . . . .
S1 S2 N2 C1 0.31(18) no . . . .
S1 N1 C1 N2 -1.2(4) no . . . .
S1 N1 C1 C2 178.71(16) no . . . .
S2 N2 C1 N1 0.4(3) no . . . .
S2 N2 C1 C2 -179.45(15) no . . . .
N1 C1 C2 C3 -17.2(3) no . . . .
N1 C1 C2 C4 164.3(2) no . . . .
N2 C1 C2 C3 162.70(19) no . . . .
N2 C1 C2 C4 -15.8(3) no . . . .
C1 C2 C3 C5 -178.26(17) no . . . .
C1 C2 C4 C6 177.61(17) no . . . .
C3 C2 C4 C6 -0.9(3) no . . . .
C4 C2 C3 C5 0.3(3) no . . . .
C2 C3 C5 C7 0.4(3) no . . . .
C2 C4 C6 C7 0.9(3) no . . . .
C3 C5 C7 C6 -0.5(3) no . . . .
C3 C5 C7 C7 177.42(16) no . . . 12_655
C4 C6 C7 C5 -0.2(3) no . . . .
C4 C6 C7 C7 -178.03(17) no . . . 12_655
C5 C7 C7 C5 -140.24(16) no . . 12_655 12_655
C5 C7 C7 C6 37.5(3) no . . 12_655 12_655
C6 C7 C7 C5 37.5(3) no . . 12_655 12_655
C6 C7 C7 C6 -144.66(17) no . . 12_655 12_655
